data_4002952
loop_
_publ_author_name
'Guo, Yangwu'
'Liang, Fei'
'Yin, Wenlong'
'Li, Zhuang'
'Luo, Xiaoyu'
'Lin, Zhe-Shuai'
'Yao, Jiyong'
'Mar, Arthur'
'Wu, Yicheng'

_publ_section_title
;
 BaHgGeSe4 and SrHgGeSe4: Two New Hg-Based Infrared Nonlinear Optical
 Materials
;
_journal_issue 8
_journal_name_full 'Chemistry of Materials'
_journal_page_first 3034
_journal_paper_doi 10.1021/acs.chemmater.9b01023
_journal_volume 31
_journal_year 2019
_chemical_formula_sum 'Ba Ge Hg Se4'
_chemical_formula_weight 726.36
_space_group_IT_number 40
_space_group_name_Hall 'A 2 -2a'
_space_group_name_H-M_alt 'A m a 2'
_symmetry_cell_setting orthorhombic
_symmetry_space_group_name_Hall 'A 2 -2a'
_symmetry_space_group_name_H-M 'A m a 2'
_atom_sites_solution_primary direct
_atom_sites_solution_secondary difmap
_audit_creation_method SHELXL-97
_cell_angle_alpha 90.00
_cell_angle_beta 90.00
_cell_angle_gamma 90.00
_cell_formula_units_Z 4
_cell_length_a 11.255(2)
_cell_length_b 11.033(2)
_cell_length_c 6.6847(13)
_cell_measurement_reflns_used 1483
_cell_measurement_temperature 153(2)
_cell_measurement_theta_max 27.4662
_cell_measurement_theta_min 1.8095
_cell_volume 830.1(3)
_computing_structure_refinement 'SHELXL-97 (Sheldrick, 1997)'
_computing_structure_solution 'SHELXS-97 (Sheldrick, 1990)'
_diffrn_ambient_temperature 153(2)
_diffrn_measured_fraction_theta_full 0.993
_diffrn_measured_fraction_theta_max 0.993
_diffrn_measurement_device_type
;
Saturn724+ (2x2 bin mode)
;
_diffrn_radiation_monochromator graphite
_diffrn_radiation_source 'fine-focus sealed tube'
_diffrn_radiation_type MoK\a
_diffrn_radiation_wavelength 0.71073
_diffrn_reflns_av_R_equivalents 0.0920
_diffrn_reflns_av_sigmaI/netI 0.0642
_diffrn_reflns_limit_h_max 14
_diffrn_reflns_limit_h_min -14
_diffrn_reflns_limit_k_max 14
_diffrn_reflns_limit_k_min -13
_diffrn_reflns_limit_l_max 6
_diffrn_reflns_limit_l_min -8
_diffrn_reflns_number 3244
_diffrn_reflns_theta_full 27.44
_diffrn_reflns_theta_max 27.44
_diffrn_reflns_theta_min 3.56
_exptl_absorpt_coefficient_mu 44.176
_exptl_absorpt_correction_T_max 1.0000
_exptl_absorpt_correction_T_min 0.4359
_exptl_absorpt_correction_type multi-scan
_exptl_absorpt_process_details
;
    Higashi, T. (1995). Program for Absorption Correction.
    Rigaku Corporation, Tokyo, Japan.
;
_exptl_crystal_colour 'yellow '
_exptl_crystal_density_diffrn 5.812
_exptl_crystal_density_method 'not measured'
_exptl_crystal_description Prism
_exptl_crystal_F_000 1216
_exptl_crystal_size_max 0.2
_exptl_crystal_size_mid 0.2
_exptl_crystal_size_min 0.2
_refine_diff_density_max 2.006
_refine_diff_density_min -2.522
_refine_diff_density_rms 0.483
_refine_ls_abs_structure_details 'Flack H D (1983), Acta Cryst. A39, 876-881'
_refine_ls_abs_structure_Flack 0.00(2)
_refine_ls_extinction_coef 0.00068(18)
_refine_ls_extinction_expression Fc^*^=kFc[1+0.001xFc^2^\l^3^/sin(2\q)]^-1/4^
_refine_ls_extinction_method SHELXL
_refine_ls_goodness_of_fit_ref 1.116
_refine_ls_matrix_type full
_refine_ls_number_parameters 40
_refine_ls_number_reflns 859
_refine_ls_number_restraints 1
_refine_ls_restrained_S_all 1.116
_refine_ls_R_factor_all 0.0441
_refine_ls_R_factor_gt 0.0393
_refine_ls_shift/su_max 0.000
_refine_ls_shift/su_mean 0.000
_refine_ls_structure_factor_coef Fsqd
_refine_ls_weighting_details 'calc w=1/[\s^2^(Fo^2^)+(0.0447P)^2^+30.8309P] where P=(Fo^2^+2Fc^2^)/3'
_refine_ls_weighting_scheme calc
_refine_ls_wR_factor_gt 0.0955
_refine_ls_wR_factor_ref 0.0967
_reflns_number_gt 847
_reflns_number_total 859
_reflns_threshold_expression >2sigma(I)
_cod_data_source_file cm9b01023_si_002.cif
_cod_data_source_block BaHgGeSe4
_cod_depositor_comments
;
The following automatic conversions were performed:

'_exptl_absorpt_correction_type' value 'Multi-scan' changed to
'multi-scan' according to
/home/data/users/saulius/crontab/automatic-downloads/current/ACS/lib/dictionaries/cif_core.dic
dictionary named 'cif_core.dic' version 2.4.2 from 2011-04-26.

Automatic conversion script
Id: cif_fix_values 4973 2017-02-22 13:04:09Z antanas 
;
_cod_database_code 4002952

loop_
_symmetry_equiv_pos_as_xyz
'x, y, z'
'-x, -y, z'
'-x+1/2, y, z'
'x+1/2, -y, z'
'x, y+1/2, z+1/2'
'-x, -y+1/2, z+1/2'
'-x+1/2, y+1/2, z+1/2'
'x+1/2, -y+1/2, z+1/2'

loop_
_atom_site_label
_atom_site_type_symbol
_atom_site_fract_x
_atom_site_fract_y
_atom_site_fract_z
_atom_site_U_iso_or_equiv
_atom_site_adp_type
_atom_site_occupancy
_atom_site_symmetry_multiplicity
_atom_site_calc_flag
_atom_site_refinement_flags
Ba Ba 0.0000 0.0000 -0.00032(19) 0.0095(3) Uani 1 2 d S
Hg Hg 0.2500 0.83106(9) 0.43320(16) 0.0230(3) Uani 1 2 d S
Ge Ge 0.2500 0.21666(18) 0.4799(3) 0.0075(5) Uani 1 2 d S
Se1 Se 0.58301(12) 0.27057(13) 0.1957(2) 0.0090(4) Uani 1 1 d .
Se2 Se 0.2500 0.40072(18) 0.2932(3) 0.0075(4) Uani 1 2 d S
Se3 Se 0.2500 0.06156(18) 0.2459(3) 0.0087(5) Uani 1 2 d S

loop_
_atom_site_aniso_label
_atom_site_aniso_U_11
_atom_site_aniso_U_22
_atom_site_aniso_U_33
_atom_site_aniso_U_23
_atom_site_aniso_U_13
_atom_site_aniso_U_12
Ba 0.0077(5) 0.0069(5) 0.0138(7) 0.000 0.000 0.0011(4)
Hg 0.0368(6) 0.0217(5) 0.0106(5) -0.0040(3) 0.000 0.000
Ge 0.0071(9) 0.0070(9) 0.0083(12) 0.0003(8) 0.000 0.000
Se1 0.0075(6) 0.0087(7) 0.0108(8) -0.0025(5) 0.0022(5) 0.0003(5)
Se2 0.0088(9) 0.0070(8) 0.0067(10) -0.0013(8) 0.000 0.000
Se3 0.0102(9) 0.0059(9) 0.0101(11) -0.0027(8) 0.000 0.000

loop_
_atom_type_symbol
_atom_type_description
_atom_type_scat_dispersion_real
_atom_type_scat_dispersion_imag
_atom_type_scat_source
Ge Ge 0.1547 1.8001 'International Tables Vol C Tables 4.2.6.8 and 6.1.1.4'
Se Se -0.0929 2.2259 'International Tables Vol C Tables 4.2.6.8 and 6.1.1.4'
Ba Ba -0.3244 2.2819 'International Tables Vol C Tables 4.2.6.8 and 6.1.1.4'
Hg Hg -2.3894 9.2266 'International Tables Vol C Tables 4.2.6.8 and 6.1.1.4'

loop_
_geom_angle_atom_site_label_1
_geom_angle_atom_site_label_2
_geom_angle_atom_site_label_3
_geom_angle
_geom_angle_site_symmetry_1
_geom_angle_site_symmetry_3
Se2 Ba Se2 130.86(8) 6_554 5_544
Se2 Ba Se3 148.69(5) 6_554 .
Se2 Ba Se3 63.69(5) 5_544 .
Se2 Ba Se3 63.69(5) 6_554 2
Se2 Ba Se3 148.69(5) 5_544 2
Se3 Ba Se3 120.76(8) . 2
Se2 Ba Se1 76.27(5) 6_554 7_544
Se2 Ba Se1 74.75(4) 5_544 7_544
Se3 Ba Se1 133.15(4) . 7_544
Se3 Ba Se1 84.88(4) 2 7_544
Se2 Ba Se1 74.75(4) 6_554 8_454
Se2 Ba Se1 76.27(5) 5_544 8_454
Se3 Ba Se1 84.88(4) . 8_454
Se3 Ba Se1 133.15(4) 2 8_454
Se1 Ba Se1 106.04(7) 7_544 8_454
Se2 Ba Se1 68.70(4) 6_554 3
Se2 Ba Se1 133.20(4) 5_544 3
Se3 Ba Se1 82.08(4) . 3
Se3 Ba Se1 75.86(5) 2 3
Se1 Ba Se1 144.68(5) 7_544 3
Se1 Ba Se1 69.45(2) 8_454 3
Se2 Ba Se1 133.20(4) 6_554 4_455
Se2 Ba Se1 68.70(4) 5_544 4_455
Se3 Ba Se1 75.86(5) . 4_455
Se3 Ba Se1 82.08(4) 2 4_455
Se1 Ba Se1 69.45(2) 7_544 4_455
Se1 Ba Se1 144.68(5) 8_454 4_455
Se1 Ba Se1 134.54(7) 3 4_455
Se2 Hg Se1 133.28(4) 5 4_465
Se2 Hg Se1 133.28(4) 5 2_665
Se1 Hg Se1 88.08(7) 4_465 2_665
Se2 Hg Se3 98.50(7) 5 1_565
Se1 Hg Se3 96.47(5) 4_465 1_565
Se1 Hg Se3 96.47(5) 2_665 1_565
Se3 Ge Se1 117.00(7) . 6_655
Se3 Ge Se1 117.00(7) . 8_455
Se1 Ge Se1 104.71(11) 6_655 8_455
Se3 Ge Se2 105.99(12) . .
Se1 Ge Se2 105.53(8) 6_655 .
Se1 Ge Se2 105.53(8) 8_455 .
Ge Se1 Hg 80.27(6) 6_654 2_665
Ge Se1 Ba 122.70(8) 6_654 7
Hg Se1 Ba 98.62(5) 2_665 7
Ge Se1 Ba 92.03(7) 6_654 3
Hg Se1 Ba 93.06(5) 2_665 3
Ba Se1 Ba 144.68(5) 7 3
Ge Se2 Hg 103.87(10) . 5_544
Ge Se2 Ba 93.63(6) . 7
Hg Se2 Ba 119.77(4) 5_544 7
Ge Se2 Ba 93.63(6) . 5
Hg Se2 Ba 119.77(4) 5_544 5
Ba Se2 Ba 115.88(7) 7 5
Ge Se3 Hg 111.35(10) . 1_545
Ge Se3 Ba 118.95(4) . .
Hg Se3 Ba 92.02(4) 1_545 .
Ge Se3 Ba 118.95(4) . 3
Hg Se3 Ba 92.02(4) 1_545 3
Ba Se3 Ba 115.35(7) . 3

loop_
_geom_bond_atom_site_label_1
_geom_bond_atom_site_label_2
_geom_bond_distance
_geom_bond_site_symmetry_2
Ba Se2 3.3200(13) 6_554
Ba Se2 3.3200(13) 5_544
Ba Se3 3.3297(13) .
Ba Se3 3.3297(13) 2
Ba Se1 3.3777(17) 7_544
Ba Se1 3.3777(17) 8_454
Ba Se1 3.3914(17) 3
Ba Se1 3.3914(17) 4_455
Hg Se2 2.526(2) 5
Hg Se1 2.7036(17) 4_465
Hg Se1 2.7036(17) 2_665
Hg Se3 2.835(2) 1_565
Ge Se3 2.318(3) .
Ge Se1 2.373(2) 6_655
Ge Se1 2.373(2) 8_455
Ge Se2 2.384(3) .
Se1 Ge 2.373(2) 6_654
Se1 Hg 2.7036(17) 2_665
Se1 Ba 3.3777(17) 7
Se1 Ba 3.3914(17) 3
Se2 Hg 2.526(2) 5_544
Se2 Ba 3.3200(13) 7
Se2 Ba 3.3200(13) 5
Se3 Hg 2.835(2) 1_545
Se3 Ba 3.3297(13) 3
